data_4132953
loop_
_publ_author_name
'Jiang, Jingjing'
'Lu, Zhiyong'
'Zhang, Mingxing'
'Duan, Jingui'
'Zhang, Wenwei'
'Pan, Yi'
'Bai, Junfeng'

_publ_section_title
;
 Higher Symmetry Multinuclear Clusters of Metal-Organic Frameworks for
 Highly Selective CO<sub>2</sub> Capture.
;
_journal_issue 51
_journal_name_full 'Journal of the American Chemical Society'
_journal_page_first 17825
_journal_page_last 17829
_journal_paper_doi 10.1021/jacs.8b07589
_journal_volume 140
_journal_year 2018
_chemical_formula_moiety 'C16 H19 Cu2 N3 O7'
_chemical_formula_sum 'C16 H19 Cu2 N3 O7'
_chemical_formula_weight 492.44
_space_group_IT_number 14
_space_group_name_Hall '-P 2yn'
_space_group_name_H-M_alt 'P 1 21/n 1'
_symmetry_cell_setting monoclinic
_symmetry_space_group_name_Hall '-P 2yn'
_symmetry_space_group_name_H-M 'P 1 21/n 1'
_atom_sites_solution_hydrogens geom
_atom_sites_solution_primary direct
_atom_sites_solution_secondary difmap
_audit_creation_method SHELXL-97
_cell_angle_alpha 90.00
_cell_angle_beta 112.921(2)
_cell_angle_gamma 90.00
_cell_formula_units_Z 4
_cell_length_a 12.911(3)
_cell_length_b 13.862(3)
_cell_length_c 13.052(3)
_cell_measurement_reflns_used 0.6356
_cell_measurement_temperature 296(2)
_cell_measurement_theta_max 25.0
_cell_measurement_theta_min 1.9
_cell_volume 2151.5(8)
_computing_cell_refinement 'Bruker SMART'
_computing_data_collection 'Bruker SMART'
_computing_data_reduction 'Bruker SAINT'
_computing_molecular_graphics 'Bruker SHELXTL'
_computing_publication_material 'Bruker SHELXTL'
_computing_structure_refinement 'SHELXL-97 (Sheldrick, 1997)'
_computing_structure_solution 'SHELXS-97 (Sheldrick, 1990)'
_diffrn_ambient_temperature 296(2)
_diffrn_measured_fraction_theta_full 0.985
_diffrn_measured_fraction_theta_max 0.985
_diffrn_measurement_device_type 'Bruker APEX-venture CCD'
_diffrn_measurement_method '\f and \w scans'
_diffrn_radiation_monochromator graphite
_diffrn_radiation_source 'fine-focus sealed tube'
_diffrn_radiation_type MoK\a
_diffrn_radiation_wavelength 0.71073
_diffrn_reflns_av_R_equivalents 0.0317
_diffrn_reflns_av_sigmaI/netI 0.0270
_diffrn_reflns_limit_h_max 15
_diffrn_reflns_limit_h_min -15
_diffrn_reflns_limit_k_max 14
_diffrn_reflns_limit_k_min -16
_diffrn_reflns_limit_l_max 15
_diffrn_reflns_limit_l_min -15
_diffrn_reflns_number 14824
_diffrn_reflns_theta_full 25.02
_diffrn_reflns_theta_max 25.02
_diffrn_reflns_theta_min 1.88
_exptl_absorpt_coefficient_mu 2.016
_exptl_absorpt_correction_T_max 0.365
_exptl_absorpt_correction_T_min 0.234
_exptl_absorpt_correction_type multi-scan
_exptl_absorpt_process_details sadabs
_exptl_crystal_colour blue
_exptl_crystal_density_diffrn 1.520
_exptl_crystal_density_meas 1.520
_exptl_crystal_density_method 'not measured'
_exptl_crystal_description block
_exptl_crystal_F_000 1000
_exptl_crystal_size_max 0.35
_exptl_crystal_size_mid 0.31
_exptl_crystal_size_min 0.25
_platon_squeeze_details
;
;
_refine_diff_density_max 2.108
_refine_diff_density_min -1.608
_refine_diff_density_rms 0.272
_refine_ls_extinction_method none
_refine_ls_goodness_of_fit_ref 1.149
_refine_ls_hydrogen_treatment mixed
_refine_ls_matrix_type full
_refine_ls_number_parameters 256
_refine_ls_number_reflns 3750
_refine_ls_number_restraints 18
_refine_ls_restrained_S_all 1.146
_refine_ls_R_factor_all 0.1264
_refine_ls_R_factor_gt 0.1242
_refine_ls_shift/su_max 0.036
_refine_ls_shift/su_mean 0.001
_refine_ls_structure_factor_coef Fsqd
_refine_ls_weighting_details 'calc w=1/[\s^2^(Fo^2^)+(0.0490P)^2^+129.5874P] where P=(Fo^2^+2Fc^2^)/3'
_refine_ls_weighting_scheme calc
_refine_ls_wR_factor_gt 0.3139
_refine_ls_wR_factor_ref 0.3152
_reflns_number_gt 3584
_reflns_number_total 3750
_reflns_threshold_expression >2sigma(I)
_cod_data_source_file ja8b07589_si_002.cif
_cod_data_source_block a_a
_cod_original_cell_volume 2151.3(8)
_cod_original_sg_symbol_H-M 'P 21/n'
_cod_database_code 4132953

loop_
_symmetry_equiv_pos_as_xyz
'x, y, z'
'-x+1/2, y+1/2, -z+1/2'
'-x, -y, -z'
'x-1/2, -y-1/2, z-1/2'

loop_
_atom_site_label
_atom_site_type_symbol
_atom_site_fract_x
_atom_site_fract_y
_atom_site_fract_z
_atom_site_U_iso_or_equiv
_atom_site_adp_type
_atom_site_occupancy
_atom_site_symmetry_multiplicity
_atom_site_calc_flag
_atom_site_refinement_flags
Cu01 Cu 0.40130(6) 0.56587(6) 0.47349(6) 0.0185(2) Uani 1 1 d .
Cu02 Cu 0.41965(7) 0.39858(6) 0.65286(6) 0.0208(2) Uani 1 1 d .
N1 N 0.1686(5) 0.1623(4) 0.1508(5) 0.0255(16) Uani 1 1 d .
N2 N 0.1562(5) 0.8011(4) 0.7856(5) 0.0282(15) Uani 1 1 d .
N4 N 0.507(3) 0.888(2) 0.798(3) 0.2890(5) Uani 1 1 d U
H4A H 0.5673 0.9255 0.8328 0.347 Uiso 1 1 calc R
H4B H 0.4539 0.9077 0.8223 0.347 Uiso 1 1 calc R
O1 O 0.2752(4) 0.4506(4) 0.3977(4) 0.0287(14) Uani 1 1 d .
O2 O 0.3646(4) 0.3292(3) 0.5102(4) 0.0299(14) Uani 1 1 d .
O3 O 0.3375(4) 0.6372(3) 0.5620(4) 0.0271(12) Uani 1 1 d .
O4 O 0.2943(4) 0.5131(4) 0.6496(4) 0.0328(13) Uani 1 1 d .
O5 O 0.5017(4) 0.4881(3) 0.5969(3) 0.0160(11) Uani 1 1 d .
O6 O 0.5134(5) 0.4248(5) 0.8085(4) 0.0404(17) Uani 1 1 d .
O7 O 0.5959(7) 0.5611(5) 0.7927(5) 0.070(2) Uani 1 1 d .
C1 C 0.2988(5) 0.3626(6) 0.4172(5) 0.0251(18) Uani 1 1 d .
C2 C 0.2518(6) 0.2923(5) 0.3247(6) 0.0228(18) Uani 1 1 d .
C3 C 0.1796(8) 0.3223(5) 0.2209(7) 0.044(3) Uani 1 1 d .
H3 H 0.1585 0.3867 0.2075 0.053 Uiso 1 1 calc R
C4 C 0.1381(8) 0.2528(6) 0.1348(7) 0.042(3) Uani 1 1 d .
H4 H 0.0878 0.2721 0.0649 0.051 Uiso 1 1 calc R
C5 C 0.2398(8) 0.1317(6) 0.2501(7) 0.039(2) Uani 1 1 d .
H5 H 0.2612 0.0672 0.2599 0.047 Uiso 1 1 calc R
C6 C 0.2827(6) 0.1958(5) 0.3396(6) 0.028(2) Uani 1 1 d .
H6 H 0.3317 0.1738 0.4088 0.034 Uiso 1 1 calc R
C7 C 0.2921(6) 0.5988(5) 0.6302(6) 0.0241(18) Uani 1 1 d .
C8 C 0.2474(6) 0.6699(6) 0.6835(6) 0.031(2) Uani 1 1 d .
C9 C 0.2407(7) 0.7682(5) 0.6578(6) 0.0322(19) Uani 1 1 d .
H9 H 0.2674 0.7915 0.6059 0.039 Uiso 1 1 calc R
C10 C 0.1939(7) 0.8302(6) 0.7108(6) 0.037(2) Uani 1 1 d .
H10 H 0.1890 0.8954 0.6928 0.045 Uiso 1 1 calc R
C11 C 0.1647(6) 0.7075(5) 0.8133(6) 0.0350(19) Uani 1 1 d .
H11 H 0.1392 0.6871 0.8672 0.042 Uiso 1 1 calc R
C12 C 0.2101(7) 0.6403(6) 0.7646(6) 0.041(2) Uani 1 1 d .
H12 H 0.2155 0.5759 0.7861 0.049 Uiso 1 1 calc R
C13 C 0.5778(7) 0.4982(7) 0.8454(6) 0.046(2) Uani 1 1 d .
C14 C 0.6481(13) 0.4968(11) 0.9699(9) 0.093(6) Uani 1 1 d .
H14A H 0.7262 0.4904 0.9825 0.140 Uiso 1 1 calc R
H14B H 0.6256 0.4433 1.0032 0.140 Uiso 1 1 calc R
H14C H 0.6369 0.5559 1.0026 0.140 Uiso 1 1 calc R
C15 C 0.541(3) 0.787(3) 0.845(3) 0.2686(5) Uani 1 1 d U
H15A H 0.4957 0.7397 0.7921 0.403 Uiso 1 1 calc R
H15B H 0.5286 0.7801 0.9129 0.403 Uiso 1 1 calc R
H15C H 0.6186 0.7760 0.8599 0.403 Uiso 1 1 calc R
C16 C 0.460(3) 0.921(3) 0.667(3) 0.2762(5) Uani 1 1 d U
H16A H 0.3794 0.9163 0.6348 0.414 Uiso 1 1 calc R
H16B H 0.4912 0.8800 0.6274 0.414 Uiso 1 1 calc R
H16C H 0.4816 0.9868 0.6622 0.414 Uiso 1 1 calc R

loop_
_atom_site_aniso_label
_atom_site_aniso_U_11
_atom_site_aniso_U_22
_atom_site_aniso_U_33
_atom_site_aniso_U_23
_atom_site_aniso_U_13
_atom_site_aniso_U_12
Cu01 0.0231(3) 0.0166(4) 0.0196(3) 0.0028(3) 0.0125(2) 0.0036(3)
Cu02 0.0337(4) 0.0152(4) 0.0186(3) -0.0001(3) 0.0158(3) -0.0028(3)
N1 0.038(3) 0.012(3) 0.025(3) -0.005(2) 0.010(2) 0.000(2)
N2 0.047(3) 0.017(3) 0.033(2) -0.004(2) 0.030(2) -0.001(2)
N4 0.2890(6) 0.2891(6) 0.2891(7) 0.0001(5) 0.1127(4) 0.0000(5)
O1 0.034(2) 0.026(3) 0.026(2) -0.001(2) 0.0106(18) -0.005(2)
O2 0.047(3) 0.013(2) 0.030(2) -0.0028(19) 0.0144(19) -0.004(2)
O3 0.043(2) 0.017(2) 0.034(2) 0.0087(18) 0.0284(16) 0.0103(19)
O4 0.047(2) 0.017(2) 0.053(2) 0.009(2) 0.0401(17) 0.003(2)
O5 0.0276(19) 0.0057(19) 0.0182(18) 0.0026(15) 0.0127(14) -0.0015(16)
O6 0.048(3) 0.055(4) 0.021(2) 0.001(2) 0.0155(19) -0.011(3)
O7 0.123(5) 0.055(4) 0.030(3) -0.012(3) 0.029(3) -0.042(4)
C1 0.022(3) 0.035(4) 0.022(3) -0.002(3) 0.012(2) -0.011(3)
C2 0.034(3) 0.009(3) 0.027(3) 0.001(2) 0.012(2) -0.006(3)
C3 0.073(6) 0.011(3) 0.028(4) -0.006(3) -0.003(4) 0.011(4)
C4 0.053(5) 0.033(4) 0.026(4) 0.005(3) -0.001(3) -0.012(4)
C5 0.052(4) 0.028(4) 0.029(4) 0.001(3) 0.006(3) -0.012(4)
C6 0.035(4) 0.020(3) 0.024(3) 0.003(3) 0.006(3) 0.000(3)
C7 0.023(3) 0.020(3) 0.028(3) -0.001(3) 0.009(2) 0.010(3)
C8 0.035(3) 0.035(4) 0.028(3) 0.003(3) 0.018(2) -0.002(3)
C9 0.058(4) 0.019(3) 0.034(3) 0.006(3) 0.033(2) 0.009(3)
C10 0.062(4) 0.019(4) 0.043(3) 0.008(3) 0.034(3) 0.008(3)
C11 0.061(3) 0.024(4) 0.039(3) 0.013(3) 0.040(2) 0.018(3)
C12 0.079(4) 0.025(4) 0.035(3) -0.003(3) 0.039(3) 0.011(4)
C13 0.058(4) 0.059(5) 0.026(3) -0.020(4) 0.021(3) -0.033(4)
C14 0.129(11) 0.092(9) 0.029(5) -0.009(6) -0.003(6) -0.024(9)
C15 0.2686(6) 0.2686(6) 0.2686(7) 0.0000(5) 0.1046(4) 0.0000(5)
C16 0.2762(6) 0.2763(6) 0.2762(7) 0.0000(5) 0.1076(4) 0.0000(5)

loop_
_atom_type_symbol
_atom_type_description
_atom_type_scat_dispersion_real
_atom_type_scat_dispersion_imag
_atom_type_scat_source
C C 0.0033 0.0016 'International Tables Vol C Tables 4.2.6.8 and 6.1.1.4'
H H 0.0000 0.0000 'International Tables Vol C Tables 4.2.6.8 and 6.1.1.4'
N N 0.0061 0.0033 'International Tables Vol C Tables 4.2.6.8 and 6.1.1.4'
O O 0.0106 0.0060 'International Tables Vol C Tables 4.2.6.8 and 6.1.1.4'
Fe Fe 0.3463 0.8444 'International Tables Vol C Tables 4.2.6.8 and 6.1.1.4'
Co Co 0.3494 0.9721 'International Tables Vol C Tables 4.2.6.8 and 6.1.1.4'
Cu Cu 0.3201 1.2651 'International Tables Vol C Tables 4.2.6.8 and 6.1.1.4'
Cl Cl 0.1484 0.1585 'International Tables Vol C Tables 4.2.6.8 and 6.1.1.4'

loop_
_geom_angle_atom_site_label_1
_geom_angle_atom_site_label_2
_geom_angle_atom_site_label_3
_geom_angle
_geom_angle_site_symmetry_1
_geom_angle_site_symmetry_3
O3 Cu01 O5 95.18(19) . .
O3 Cu01 O5 166.27(18) . 3_666
O5 Cu01 O5 80.6(2) . 3_666
O3 Cu01 N1 88.9(2) . 2
O5 Cu01 N1 166.4(2) . 2
O5 Cu01 N1 92.5(2) 3_666 2
O3 Cu01 O1 103.0(2) . .
O5 Cu01 O1 96.08(18) . .
O5 Cu01 O1 90.47(19) 3_666 .
N1 Cu01 O1 95.6(2) 2 .
O3 Cu01 Cu01 134.27(13) . 3_666
O5 Cu01 Cu01 40.46(14) . 3_666
O5 Cu01 Cu01 40.09(11) 3_666 3_666
N1 Cu01 Cu01 131.5(2) 2 3_666
O1 Cu01 Cu01 94.28(14) . 3_666
O5 Cu02 O6 93.7(2) . .
O5 Cu02 O2 90.3(2) . .
O6 Cu02 O2 157.8(2) . .
O5 Cu02 N2 176.4(2) . 2_546
O6 Cu02 N2 84.9(2) . 2_546
O2 Cu02 N2 89.8(2) . 2_546
O5 Cu02 O4 92.05(19) . .
O6 Cu02 O4 92.2(2) . .
O2 Cu02 O4 109.5(2) . .
N2 Cu02 O4 91.3(2) 2_546 .
C4 N1 C5 120.8(7) . .
C4 N1 Cu01 119.6(5) . 2_545
C5 N1 Cu01 119.5(5) . 2_545
C10 N2 C11 118.9(7) . .
C10 N2 Cu02 118.0(5) . 2_556
C11 N2 Cu02 123.0(6) . 2_556
C15 N4 C16 127(3) . .
C15 N4 H4A 105.4 . .
C16 N4 H4A 105.4 . .
C15 N4 H4B 105.4 . .
C16 N4 H4B 105.4 . .
H4A N4 H4B 106.0 . .
C1 O1 Cu01 122.0(4) . .
C1 O2 Cu02 126.0(5) . .
C7 O3 Cu01 126.0(4) . .
C7 O4 Cu02 130.6(5) . .
Cu02 O5 Cu01 112.2(2) . .
Cu02 O5 Cu01 118.1(2) . 3_666
Cu01 O5 Cu01 99.4(2) . 3_666
C13 O6 Cu02 125.9(5) . .
O1 C1 O2 124.6(6) . .
O1 C1 C2 118.7(5) . .
O2 C1 C2 116.6(6) . .
C3 C2 C6 118.4(6) . .
C3 C2 C1 120.6(6) . .
C6 C2 C1 121.0(6) . .
C2 C3 C4 118.5(7) . .
C2 C3 H3 120.7 . .
C4 C3 H3 120.7 . .
N1 C4 C3 121.9(7) . .
N1 C4 H4 119.0 . .
C3 C4 H4 119.0 . .
N1 C5 C6 120.5(7) . .
N1 C5 H5 119.7 . .
C6 C5 H5 119.7 . .
C2 C6 C5 119.8(6) . .
C2 C6 H6 120.1 . .
C5 C6 H6 120.1 . .
O4 C7 O3 122.9(7) . .
O4 C7 C8 123.1(8) . .
O3 C7 C8 113.9(6) . .
C12 C8 C9 117.6(8) . .
C12 C8 C7 119.2(7) . .
C9 C8 C7 123.1(8) . .
C10 C9 C8 119.0(8) . .
C10 C9 H9 120.5 . .
C8 C9 H9 120.5 . .
N2 C10 C9 122.8(7) . .
N2 C10 H10 118.6 . .
C9 C10 H10 118.6 . .
N2 C11 C12 122.3(8) . .
N2 C11 H11 118.8 . .
C12 C11 H11 118.8 . .
C11 C12 C8 119.3(8) . .
C11 C12 H12 120.4 . .
C8 C12 H12 120.4 . .
O7 C13 O6 127.5(7) . .
O7 C13 C14 117.2(9) . .
O6 C13 C14 114.8(9) . .
C13 C14 H14A 109.5 . .
C13 C14 H14B 109.5 . .
H14A C14 H14B 109.5 . .
C13 C14 H14C 109.5 . .
H14A C14 H14C 109.5 . .
H14B C14 H14C 109.5 . .
N4 C15 H15A 109.5 . .
N4 C15 H15B 109.5 . .
H15A C15 H15B 109.5 . .
N4 C15 H15C 109.5 . .
H15A C15 H15C 109.5 . .
H15B C15 H15C 109.5 . .
N4 C16 H16A 109.5 . .
N4 C16 H16B 109.5 . .
H16A C16 H16B 109.5 . .
N4 C16 H16C 109.5 . .
H16A C16 H16C 109.5 . .
H16B C16 H16C 109.5 . .

loop_
_geom_bond_atom_site_label_1
_geom_bond_atom_site_label_2
_geom_bond_distance
_geom_bond_site_symmetry_2
Cu01 O3 1.932(5) .
Cu01 O5 1.952(4) .
Cu01 O5 1.967(5) 3_666
Cu01 N1 2.023(6) 2
Cu01 O1 2.220(5) .
Cu01 Cu01 2.9893(16) 3_666
Cu02 O5 1.949(5) .
Cu02 O6 1.952(5) .
Cu02 O2 1.966(5) .
Cu02 N2 2.011(7) 2_546
Cu02 O4 2.256(5) .
N1 C4 1.306(10) .
N1 C5 1.333(9) .
N1 Cu01 2.023(6) 2_545
N2 C10 1.313(11) .
N2 C11 1.339(10) .
N2 Cu02 2.011(7) 2_556
N4 C15 1.53(4) .
N4 C16 1.64(4) .
N4 H4A 0.9000 .
N4 H4B 0.9000 .
O1 C1 1.258(9) .
O2 C1 1.267(8) .
O3 C7 1.351(10) .
O4 C7 1.213(9) .
O5 Cu01 1.967(5) 3_666
O6 C13 1.284(11) .
O7 C13 1.189(12) .
C1 C2 1.485(9) .
C2 C3 1.375(10) .
C2 C6 1.388(10) .
C3 C4 1.417(11) .
C3 H3 0.9300 .
C4 H4 0.9300 .
C5 C6 1.399(11) .
C5 H5 0.9300 .
C6 H6 0.9300 .
C7 C8 1.449(11) .
C8 C12 1.385(12) .
C8 C9 1.398(11) .
C9 C10 1.381(12) .
C9 H9 0.9300 .
C10 H10 0.9300 .
C11 C12 1.379(12) .
C11 H11 0.9300 .
C12 H12 0.9300 .
C13 C14 1.522(12) .
C14 H14A 0.9600 .
C14 H14B 0.9600 .
C14 H14C 0.9600 .
C15 H15A 0.9600 .
C15 H15B 0.9600 .
C15 H15C 0.9600 .
C16 H16A 0.9600 .
C16 H16B 0.9600 .
C16 H16C 0.9600 .

loop_
_platon_squeeze_void_nr
_platon_squeeze_void_average_x
_platon_squeeze_void_average_y
_platon_squeeze_void_average_z
_platon_squeeze_void_volume
_platon_squeeze_void_count_electrons
_platon_squeeze_void_content
1 0.000 0.500 0.500 104 17 ' '
2 0.500 1.000 0.000 104 17 ' '
